data_7131481
loop_
_publ_author_name
'Liang, Qiuming'
'Zeng, Yimin'
'Mendez Ocampo, Pedro A.'
'Zhu, Hui'
'Qu, Zheng-Wang'
'Grimme, Stefan'
'Song, Datong'

_publ_section_title
;
 [4+1] cyclization of &#x3b1;-diazo esters and mesoionic N-heterocyclic
 olefins.
;
_journal_issue 32
_journal_name_full 'Chemical communications (Cambridge, England)'
_journal_page_first 4770
_journal_page_last 4773
_journal_paper_doi 10.1039/d3cc01139a
_journal_volume 59
_journal_year 2023
_chemical_formula_sum 'C24 H18 F N5 O'
_chemical_formula_weight 411.43
_space_group_crystal_system orthorhombic
_space_group_IT_number 19
_space_group_name_Hall 'P 2ac 2ab'
_space_group_name_H-M_alt 'P 21 21 21'
_atom_sites_solution_hydrogens mixed
_atom_sites_solution_primary direct
_audit_creation_method SHELXL-2016/6
_audit_update_record
;
2022-09-26 deposited with the CCDC.	2023-03-24 downloaded from the CCDC.
;
_cell_angle_alpha 90
_cell_angle_beta 90
_cell_angle_gamma 90
_cell_formula_units_Z 4
_cell_length_a 8.4361(5)
_cell_length_b 10.9609(6)
_cell_length_c 21.3387(12)
_cell_measurement_reflns_used 18067
_cell_measurement_temperature 150(2)
_cell_measurement_theta_max 27.448
_cell_measurement_theta_min 3.414
_cell_volume 1973.13(19)
_computing_structure_refinement 'SHELXL-2016/6 (Sheldrick, 2016)'
_computing_structure_solution 'SHELXT 2018/2 (Sheldrick, 2018)'
_diffrn_ambient_temperature 150(2)
_diffrn_measured_fraction_theta_full 0.995
_diffrn_measured_fraction_theta_max 0.995
_diffrn_measurement_device_type 'Bruker Kappa Photon II'
_diffrn_measurement_method 'omega and phi scans'
_diffrn_radiation_type MoK\a
_diffrn_radiation_wavelength 0.71073
_diffrn_reflns_av_R_equivalents 0.0782
_diffrn_reflns_av_unetI/netI 0.0900
_diffrn_reflns_Laue_measured_fraction_full 0.995
_diffrn_reflns_Laue_measured_fraction_max 0.995
_diffrn_reflns_limit_h_max 10
_diffrn_reflns_limit_h_min -10
_diffrn_reflns_limit_k_max 14
_diffrn_reflns_limit_k_min -14
_diffrn_reflns_limit_l_max 26
_diffrn_reflns_limit_l_min -27
_diffrn_reflns_number 18067
_diffrn_reflns_point_group_measured_fraction_full 0.997
_diffrn_reflns_point_group_measured_fraction_max 0.997
_diffrn_reflns_theta_full 25.242
_diffrn_reflns_theta_max 27.448
_diffrn_reflns_theta_min 3.414
_exptl_absorpt_coefficient_mu 0.095
_exptl_absorpt_correction_T_max 0.7154
_exptl_absorpt_correction_T_min 0.6372
_exptl_absorpt_correction_type multi-scan
_exptl_absorpt_process_details
;
 SADABS 2016/2: Krause, L., Herbst-Irmer, R., Sheldrick G.M. & Stalke D.,
 J. Appl. Cryst. 48 (2015) 3-10
;
_exptl_crystal_colour yellow
_exptl_crystal_density_diffrn 1.385
_exptl_crystal_description block
_exptl_crystal_F_000 856
_exptl_crystal_size_max 0.400
_exptl_crystal_size_mid 0.300
_exptl_crystal_size_min 0.200
_refine_diff_density_max 0.248
_refine_diff_density_min -0.202
_refine_diff_density_rms 0.045
_refine_ls_abs_structure_details
;
 Refined as an inversion twin.
;
_refine_ls_extinction_method none
_refine_ls_goodness_of_fit_ref 1.028
_refine_ls_hydrogen_treatment mixed
_refine_ls_matrix_type full
_refine_ls_number_parameters 286
_refine_ls_number_reflns 4442
_refine_ls_number_restraints 0
_refine_ls_restrained_S_all 1.028
_refine_ls_R_factor_all 0.0835
_refine_ls_R_factor_gt 0.0516
_refine_ls_shift/su_max 0.000
_refine_ls_shift/su_mean 0.000
_refine_ls_structure_factor_coef Fsqd
_refine_ls_weighting_details 'w=1/[\s^2^(Fo^2^)+(0.0280P)^2^+0.4184P] where P=(Fo^2^+2Fc^2^)/3'
_refine_ls_weighting_scheme calc
_refine_ls_wR_factor_gt 0.1083
_refine_ls_wR_factor_ref 0.1195
_reflns_Friedel_coverage 0.753
_reflns_Friedel_fraction_full 0.999
_reflns_Friedel_fraction_max 0.998
_reflns_number_gt 3245
_reflns_number_total 4442
_reflns_threshold_expression 'I > 2\s(I)'
_cod_data_source_file d3cc01139a2.cif
_cod_data_source_block wl503
_cod_depositor_comments 'Adding full bibliography for 7131480--7131487.cif.'
_cod_database_code 7131481
_shelx_shelxl_version_number 2016/6
_shelx_space_group_comment
;
The symmetry employed for this shelxl refinement is uniquely defined
by the following loop, which should always be used as a source of
symmetry information in preference to the above space-group names.
They are only intended as comments.
;
_shelx_estimated_absorpt_t_min 0.963
_shelx_estimated_absorpt_t_max 0.981

loop_
_space_group_symop_operation_xyz
'x, y, z'
'x+1/2, -y+1/2, -z'
'-x, y+1/2, -z+1/2'
'-x+1/2, -y, z+1/2'

loop_
_atom_site_label
_atom_site_type_symbol
_atom_site_fract_x
_atom_site_fract_y
_atom_site_fract_z
_atom_site_U_iso_or_equiv
_atom_site_adp_type
_atom_site_occupancy
_atom_site_site_symmetry_order
_atom_site_calc_flag
_atom_site_refinement_flags_posn
_atom_site_refinement_flags_adp
_atom_site_refinement_flags_occupancy
_atom_site_disorder_assembly
_atom_site_disorder_group
N1 N 0.8411(3) 0.3516(2) 0.61739(12) 0.0278(6) Uani 1 1 d . . . . .
N2 N 0.8779(3) 0.2620(2) 0.65585(12) 0.0315(6) Uani 1 1 d . . . . .
N3 N 0.8432(3) 0.1621(2) 0.62313(12) 0.0301(7) Uani 1 1 d . . . . .
C4 C 0.7862(4) 0.1881(3) 0.56486(16) 0.0281(7) Uani 1 1 d . . . . .
C5 C 0.7830(4) 0.3116(3) 0.56180(16) 0.0275(7) Uani 1 1 d . . . . .
H5 H 0.757(4) 0.374(3) 0.5279(18) 0.038(10) Uiso 1 1 d . . . . .
C6 C 0.8898(4) 0.4746(3) 0.63330(14) 0.0263(7) Uani 1 1 d . . . . .
C7 C 1.0212(4) 0.4885(3) 0.67157(16) 0.0331(8) Uani 1 1 d . . . . .
H7 H 1.072795 0.419326 0.689023 0.040 Uiso 1 1 calc R U . . .
C8 C 1.0759(4) 0.6054(3) 0.68393(17) 0.0353(8) Uani 1 1 d . . . . .
H8 H 1.165612 0.618146 0.710017 0.042 Uiso 1 1 calc R U . . .
C9 C 0.9974(4) 0.7020(3) 0.65761(17) 0.0335(8) Uani 1 1 d . . . . .
C10 C 0.8682(4) 0.6887(3) 0.61946(16) 0.0340(8) Uani 1 1 d . . . . .
H10 H 0.817366 0.758248 0.602053 0.041 Uiso 1 1 calc R U . . .
C11 C 0.8122(4) 0.5722(3) 0.60652(15) 0.0301(8) Uani 1 1 d . . . . .
H11 H 0.723132 0.560158 0.580005 0.036 Uiso 1 1 calc R U . . .
F12 F 1.0516(3) 0.81606(18) 0.67015(11) 0.0513(6) Uani 1 1 d . . . . .
C13 C 0.8712(6) 0.0427(3) 0.65120(18) 0.0494(11) Uani 1 1 d . . . . .
H13A H 0.915852 -0.012463 0.619647 0.074 Uiso 1 1 calc R U . . .
H13B H 0.770758 0.009273 0.666651 0.074 Uiso 1 1 calc R U . . .
H13C H 0.945743 0.050946 0.686160 0.074 Uiso 1 1 calc R U . . .
C14 C 0.7536(4) 0.0923(3) 0.51633(16) 0.0300(8) Uani 1 1 d . . . . .
N15 N 0.9024(3) 0.0160(3) 0.50667(14) 0.0332(7) Uani 1 1 d . . . . .
N16 N 0.9462(3) 0.0296(2) 0.45029(14) 0.0324(7) Uani 1 1 d . . . . .
C17 C 0.8528(4) 0.1103(3) 0.41525(16) 0.0315(8) Uani 1 1 d . . . . .
C18 C 0.7318(4) 0.1577(3) 0.45292(16) 0.0305(8) Uani 1 1 d . . . . .
O19 O 0.6273(3) 0.2347(2) 0.44343(11) 0.0342(6) Uani 1 1 d . . . . .
C20 C 0.6133(4) 0.0111(3) 0.53289(14) 0.0260(7) Uani 1 1 d . . . . .
C21 C 0.4793(4) 0.0586(3) 0.56181(16) 0.0337(8) Uani 1 1 d . . . . .
H21 H 0.474974 0.142898 0.572075 0.040 Uiso 1 1 calc R U . . .
C22 C 0.3524(5) -0.0161(3) 0.57567(17) 0.0411(9) Uani 1 1 d . . . . .
H22 H 0.260391 0.017492 0.594712 0.049 Uiso 1 1 calc R U . . .
C23 C 0.3579(5) -0.1390(3) 0.56213(16) 0.0396(9) Uani 1 1 d . . . . .
H23 H 0.271075 -0.190212 0.572683 0.048 Uiso 1 1 calc R U . . .
C24 C 0.4899(5) -0.1873(3) 0.53322(17) 0.0375(9) Uani 1 1 d . . . . .
H24 H 0.493827 -0.271822 0.523492 0.045 Uiso 1 1 calc R U . . .
C25 C 0.6166(4) -0.1127(3) 0.51840(17) 0.0324(8) Uani 1 1 d . . . . .
H25 H 0.706905 -0.146277 0.498125 0.039 Uiso 1 1 calc R U . . .
C26 C 0.8878(4) 0.1382(3) 0.34929(16) 0.0314(8) Uani 1 1 d . . . . .
C27 C 0.9870(5) 0.0636(4) 0.31383(17) 0.0454(10) Uani 1 1 d . . . . .
H27 H 1.033690 -0.006504 0.332403 0.054 Uiso 1 1 calc R U . . .
C28 C 1.0181(6) 0.0912(5) 0.2513(2) 0.0654(14) Uani 1 1 d . . . . .
H28 H 1.086822 0.040364 0.227620 0.078 Uiso 1 1 calc R U . . .
C29 C 0.9492(6) 0.1924(5) 0.2235(2) 0.0602(12) Uani 1 1 d . . . . .
H29 H 0.970655 0.211563 0.180940 0.072 Uiso 1 1 calc R U . . .
C30 C 0.8507(5) 0.2639(4) 0.25792(17) 0.0501(10) Uani 1 1 d . . . . .
H30 H 0.802043 0.332637 0.238802 0.060 Uiso 1 1 calc R U . . .
C31 C 0.8199(4) 0.2388(3) 0.31990(17) 0.0386(9) Uani 1 1 d . . . . .
H31 H 0.751271 0.290849 0.342966 0.046 Uiso 1 1 calc R U . . .

loop_
_atom_site_aniso_label
_atom_site_aniso_U_11
_atom_site_aniso_U_22
_atom_site_aniso_U_33
_atom_site_aniso_U_23
_atom_site_aniso_U_13
_atom_site_aniso_U_12
N1 0.0272(16) 0.0271(14) 0.0289(15) -0.0016(12) -0.0003(12) 0.0015(13)
N2 0.0399(16) 0.0217(14) 0.0331(15) -0.0009(12) -0.0028(13) -0.0014(14)
N3 0.0335(17) 0.0233(14) 0.0334(15) -0.0027(12) -0.0017(13) -0.0005(13)
C4 0.0225(17) 0.0298(18) 0.0322(18) -0.0019(14) 0.0035(13) -0.0018(15)
C5 0.0229(17) 0.0299(18) 0.0298(18) -0.0037(14) -0.0014(14) -0.0012(16)
C6 0.0251(16) 0.0241(16) 0.0296(17) -0.0046(13) 0.0074(13) -0.0020(15)
C7 0.0304(19) 0.0298(18) 0.039(2) -0.0015(15) -0.0077(15) 0.0023(16)
C8 0.033(2) 0.0343(19) 0.038(2) -0.0056(16) -0.0057(16) -0.0010(17)
C9 0.036(2) 0.0231(16) 0.0411(19) -0.0034(14) 0.0035(16) -0.0051(16)
C10 0.038(2) 0.0247(17) 0.0393(19) 0.0026(14) -0.0031(16) 0.0061(17)
C11 0.0304(19) 0.0309(19) 0.0289(18) -0.0028(14) 0.0004(14) 0.0028(16)
F12 0.0603(15) 0.0263(11) 0.0674(15) -0.0027(10) -0.0112(12) -0.0060(11)
C13 0.074(3) 0.030(2) 0.044(2) 0.0035(16) -0.012(2) 0.002(2)
C14 0.0296(19) 0.0273(18) 0.0330(19) -0.0058(14) 0.0018(15) -0.0006(15)
N15 0.0277(15) 0.0282(15) 0.0435(18) -0.0033(13) -0.0027(13) 0.0024(13)
N16 0.0273(15) 0.0262(15) 0.0437(18) -0.0080(13) 0.0001(13) -0.0011(13)
C17 0.0255(18) 0.0321(18) 0.0369(19) -0.0057(14) 0.0003(15) -0.0040(16)
C18 0.0280(18) 0.0263(17) 0.037(2) -0.0044(15) -0.0030(14) -0.0042(16)
O19 0.0251(12) 0.0290(12) 0.0484(14) -0.0029(11) -0.0091(11) 0.0064(12)
C20 0.0256(16) 0.0238(16) 0.0287(17) -0.0015(13) -0.0036(13) -0.0020(15)
C21 0.034(2) 0.0271(18) 0.040(2) -0.0051(14) 0.0068(16) 0.0014(16)
C22 0.034(2) 0.040(2) 0.049(2) -0.0101(17) 0.0129(17) -0.0066(19)
C23 0.044(2) 0.041(2) 0.0341(19) -0.0007(15) 0.0009(17) -0.0159(19)
C24 0.043(2) 0.0252(17) 0.044(2) -0.0046(15) -0.0093(17) -0.0011(18)
C25 0.0291(18) 0.0268(17) 0.041(2) -0.0117(14) -0.0052(16) 0.0019(16)
C26 0.0263(18) 0.0375(19) 0.0304(18) -0.0075(14) -0.0016(14) -0.0063(17)
C27 0.038(2) 0.060(3) 0.038(2) -0.0060(19) -0.0038(17) 0.016(2)
C28 0.056(3) 0.101(4) 0.040(2) -0.017(2) 0.007(2) 0.020(3)
C29 0.067(3) 0.078(3) 0.035(2) 0.005(2) 0.001(2) 0.005(3)
C30 0.060(3) 0.050(2) 0.041(2) 0.0029(18) -0.0032(19) -0.002(2)
C31 0.042(2) 0.034(2) 0.040(2) -0.0050(17) -0.0017(16) -0.0038(19)

loop_
_atom_type_symbol
_atom_type_description
_atom_type_scat_dispersion_real
_atom_type_scat_dispersion_imag
_atom_type_scat_source
C C 0.0033 0.0016 'International Tables Vol C Tables 4.2.6.8 and 6.1.1.4'
H H 0.0000 0.0000 'International Tables Vol C Tables 4.2.6.8 and 6.1.1.4'
N N 0.0061 0.0033 'International Tables Vol C Tables 4.2.6.8 and 6.1.1.4'
F F 0.0171 0.0103 'International Tables Vol C Tables 4.2.6.8 and 6.1.1.4'
O O 0.0106 0.0060 'International Tables Vol C Tables 4.2.6.8 and 6.1.1.4'

loop_
_geom_angle_atom_site_label_1
_geom_angle_atom_site_label_2
_geom_angle_atom_site_label_3
_geom_angle
_geom_angle_site_symmetry_1
_geom_angle_site_symmetry_3
_geom_angle_publ_flag
N2 N1 C5 112.9(3) . . ?
N2 N1 C6 118.7(3) . . ?
C5 N1 C6 127.5(3) . . ?
N1 N2 N3 103.6(2) . . ?
N2 N3 C4 112.5(3) . . ?
N2 N3 C13 119.2(3) . . ?
C4 N3 C13 128.3(3) . . ?
C5 C4 N3 105.1(3) . . ?
C5 C4 C14 131.5(3) . . ?
N3 C4 C14 123.2(3) . . ?
C4 C5 N1 105.9(3) . . ?
C4 C5 H5 135(2) . . ?
N1 C5 H5 119(2) . . ?
C11 C6 C7 122.6(3) . . ?
C11 C6 N1 119.3(3) . . ?
C7 C6 N1 117.9(3) . . ?
C6 C7 C8 118.7(3) . . ?
C6 C7 H7 120.7 . . ?
C8 C7 H7 120.7 . . ?
C9 C8 C7 118.4(3) . . ?
C9 C8 H8 120.8 . . ?
C7 C8 H8 120.8 . . ?
F12 C9 C10 118.9(3) . . ?
F12 C9 C8 117.9(3) . . ?
C10 C9 C8 123.1(3) . . ?
C9 C10 C11 119.1(3) . . ?
C9 C10 H10 120.4 . . ?
C11 C10 H10 120.4 . . ?
C6 C11 C10 118.0(3) . . ?
C6 C11 H11 121.0 . . ?
C10 C11 H11 121.0 . . ?
N3 C13 H13A 109.5 . . ?
N3 C13 H13B 109.5 . . ?
H13A C13 H13B 109.5 . . ?
N3 C13 H13C 109.5 . . ?
H13A C13 H13C 109.5 . . ?
H13B C13 H13C 109.5 . . ?
C4 C14 N15 109.1(3) . . ?
C4 C14 C20 113.0(3) . . ?
N15 C14 C20 110.6(3) . . ?
C4 C14 C18 107.6(3) . . ?
N15 C14 C18 103.6(3) . . ?
C20 C14 C18 112.5(3) . . ?
N16 N15 C14 107.7(3) . . ?
N15 N16 C17 114.7(3) . . ?
C18 C17 N16 109.8(3) . . ?
C18 C17 C26 128.2(3) . . ?
N16 C17 C26 122.0(3) . . ?
O19 C18 C17 132.8(3) . . ?
O19 C18 C14 123.1(3) . . ?
C17 C18 C14 104.1(3) . . ?
C21 C20 C25 118.7(3) . . ?
C21 C20 C14 121.1(3) . . ?
C25 C20 C14 120.2(3) . . ?
C22 C21 C20 120.3(3) . . ?
C22 C21 H21 119.9 . . ?
C20 C21 H21 119.9 . . ?
C23 C22 C21 120.6(3) . . ?
C23 C22 H22 119.7 . . ?
C21 C22 H22 119.7 . . ?
C22 C23 C24 119.8(4) . . ?
C22 C23 H23 120.1 . . ?
C24 C23 H23 120.1 . . ?
C23 C24 C25 120.0(3) . . ?
C23 C24 H24 120.0 . . ?
C25 C24 H24 120.0 . . ?
C24 C25 C20 120.7(3) . . ?
C24 C25 H25 119.7 . . ?
C20 C25 H25 119.7 . . ?
C31 C26 C27 117.9(3) . . ?
C31 C26 C17 120.9(3) . . ?
C27 C26 C17 121.2(3) . . ?
C28 C27 C26 120.4(4) . . ?
C28 C27 H27 119.8 . . ?
C26 C27 H27 119.8 . . ?
C29 C28 C27 120.3(4) . . ?
C29 C28 H28 119.8 . . ?
C27 C28 H28 119.8 . . ?
C30 C29 C28 119.2(4) . . ?
C30 C29 H29 120.4 . . ?
C28 C29 H29 120.4 . . ?
C29 C30 C31 121.3(4) . . ?
C29 C30 H30 119.3 . . ?
C31 C30 H30 119.3 . . ?
C30 C31 C26 120.9(4) . . ?
C30 C31 H31 119.5 . . ?
C26 C31 H31 119.5 . . ?

loop_
_geom_bond_atom_site_label_1
_geom_bond_atom_site_label_2
_geom_bond_distance
_geom_bond_site_symmetry_2
_geom_bond_publ_flag
N1 N2 1.317(4) . ?
N1 C5 1.357(4) . ?
N1 C6 1.449(4) . ?
N2 N3 1.332(4) . ?
N3 C4 1.363(4) . ?
N3 C13 1.459(4) . ?
C4 C5 1.355(5) . ?
C4 C14 1.500(5) . ?
C5 H5 1.02(4) . ?
C6 C11 1.378(5) . ?
C6 C7 1.385(5) . ?
C7 C8 1.388(5) . ?
C7 H7 0.9500 . ?
C8 C9 1.369(5) . ?
C8 H8 0.9500 . ?
C9 F12 1.357(4) . ?
C9 C10 1.368(5) . ?
C10 C11 1.389(5) . ?
C10 H10 0.9500 . ?
C11 H11 0.9500 . ?
C13 H13A 0.9800 . ?
C13 H13B 0.9800 . ?
C13 H13C 0.9800 . ?
C14 N15 1.522(4) . ?
C14 C20 1.522(5) . ?
C14 C18 1.542(5) . ?
N15 N16 1.267(4) . ?
N16 C17 1.401(4) . ?
C17 C18 1.399(5) . ?
C17 C26 1.470(5) . ?
C18 O19 1.237(4) . ?
C20 C21 1.390(5) . ?
C20 C25 1.392(4) . ?
C21 C22 1.380(5) . ?
C21 H21 0.9500 . ?
C22 C23 1.379(5) . ?
C22 H22 0.9500 . ?
C23 C24 1.379(5) . ?
C23 H23 0.9500 . ?
C24 C25 1.382(5) . ?
C24 H24 0.9500 . ?
C25 H25 0.9500 . ?
C26 C31 1.392(5) . ?
C26 C27 1.394(5) . ?
C27 C28 1.393(6) . ?
C27 H27 0.9500 . ?
C28 C29 1.386(6) . ?
C28 H28 0.9500 . ?
C29 C30 1.358(6) . ?
C29 H29 0.9500 . ?
C30 C31 1.376(5) . ?
C30 H30 0.9500 . ?
C31 H31 0.9500 . ?

loop_
_geom_torsion_atom_site_label_1
_geom_torsion_atom_site_label_2
_geom_torsion_atom_site_label_3
_geom_torsion_atom_site_label_4
_geom_torsion
_geom_torsion_site_symmetry_1
_geom_torsion_site_symmetry_2
_geom_torsion_site_symmetry_3
_geom_torsion_site_symmetry_4
_geom_torsion_publ_flag
C5 N1 N2 N3 0.6(3) . . . . ?
C6 N1 N2 N3 -169.2(3) . . . . ?
N1 N2 N3 C4 0.3(3) . . . . ?
N1 N2 N3 C13 179.2(3) . . . . ?
N2 N3 C4 C5 -1.1(4) . . . . ?
C13 N3 C4 C5 -179.9(4) . . . . ?
N2 N3 C4 C14 173.6(3) . . . . ?
C13 N3 C4 C14 -5.2(6) . . . . ?
N3 C4 C5 N1 1.3(4) . . . . ?
C14 C4 C5 N1 -172.8(3) . . . . ?
N2 N1 C5 C4 -1.2(4) . . . . ?
C6 N1 C5 C4 167.4(3) . . . . ?
N2 N1 C6 C11 -159.0(3) . . . . ?
C5 N1 C6 C11 32.9(5) . . . . ?
N2 N1 C6 C7 25.7(4) . . . . ?
C5 N1 C6 C7 -142.4(3) . . . . ?
C11 C6 C7 C8 0.6(5) . . . . ?
N1 C6 C7 C8 175.8(3) . . . . ?
C6 C7 C8 C9 -0.1(5) . . . . ?
C7 C8 C9 F12 179.8(3) . . . . ?
C7 C8 C9 C10 -0.3(6) . . . . ?
F12 C9 C10 C11 -180.0(3) . . . . ?
C8 C9 C10 C11 0.2(5) . . . . ?
C7 C6 C11 C10 -0.8(5) . . . . ?
N1 C6 C11 C10 -175.9(3) . . . . ?
C9 C10 C11 C6 0.4(5) . . . . ?
C5 C4 C14 N15 118.9(4) . . . . ?
N3 C4 C14 N15 -54.3(4) . . . . ?
C5 C4 C14 C20 -117.7(4) . . . . ?
N3 C4 C14 C20 69.2(4) . . . . ?
C5 C4 C14 C18 7.1(5) . . . . ?
N3 C4 C14 C18 -166.0(3) . . . . ?
C4 C14 N15 N16 -117.8(3) . . . . ?
C20 C14 N15 N16 117.3(3) . . . . ?
C18 C14 N15 N16 -3.5(3) . . . . ?
C14 N15 N16 C17 2.0(4) . . . . ?
N15 N16 C17 C18 0.6(4) . . . . ?
N15 N16 C17 C26 179.1(3) . . . . ?
N16 C17 C18 O19 176.2(3) . . . . ?
C26 C17 C18 O19 -2.2(6) . . . . ?
N16 C17 C18 C14 -2.7(4) . . . . ?
C26 C17 C18 C14 178.8(3) . . . . ?
C4 C14 C18 O19 -60.0(4) . . . . ?
N15 C14 C18 O19 -175.5(3) . . . . ?
C20 C14 C18 O19 65.1(4) . . . . ?
C4 C14 C18 C17 119.1(3) . . . . ?
N15 C14 C18 C17 3.6(3) . . . . ?
C20 C14 C18 C17 -115.8(3) . . . . ?
C4 C14 C20 C21 37.9(4) . . . . ?
N15 C14 C20 C21 160.5(3) . . . . ?
C18 C14 C20 C21 -84.2(4) . . . . ?
C4 C14 C20 C25 -143.0(3) . . . . ?
N15 C14 C20 C25 -20.4(4) . . . . ?
C18 C14 C20 C25 94.9(4) . . . . ?
C25 C20 C21 C22 -0.1(5) . . . . ?
C14 C20 C21 C22 179.1(3) . . . . ?
C20 C21 C22 C23 1.2(6) . . . . ?
C21 C22 C23 C24 -1.4(6) . . . . ?
C22 C23 C24 C25 0.5(5) . . . . ?
C23 C24 C25 C20 0.6(5) . . . . ?
C21 C20 C25 C24 -0.8(5) . . . . ?
C14 C20 C25 C24 180.0(3) . . . . ?
C18 C17 C26 C31 14.1(5) . . . . ?
N16 C17 C26 C31 -164.2(3) . . . . ?
C18 C17 C26 C27 -164.5(4) . . . . ?
N16 C17 C26 C27 17.2(5) . . . . ?
C31 C26 C27 C28 1.0(6) . . . . ?
C17 C26 C27 C28 179.7(4) . . . . ?
C26 C27 C28 C29 -0.7(7) . . . . ?
C27 C28 C29 C30 -0.3(7) . . . . ?
C28 C29 C30 C31 1.0(7) . . . . ?
C29 C30 C31 C26 -0.6(6) . . . . ?
C27 C26 C31 C30 -0.4(6) . . . . ?
C17 C26 C31 C30 -179.0(3) . . . . ?
